data_4028013
loop_
_publ_author_name
'Xavier Jusseau'
'Pascal Retailleau'
'Laurent Chabaud'
'Catherine Guillou'

_publ_contact_author_address
;Centre de Recherche de Gif
Institut de Chimie des Substances Naturelles
CNRS-UPR2301
1 avenue de la Terrasse
91198 Gif sur Yvette
France
;
_publ_contact_author_email catherine.guillou@icsn.cnrs-gif.fr
_publ_contact_author_fax +33169077247
_publ_contact_author_name 'Catherine Guillou'
_publ_contact_author_phone +33169823075
_publ_section_title
;
 Catalytic Enantioselective Vinylogous Mukaiyama-Michael Addition of
 2-Silyloxyfurans to Cyclic Unsaturated Oxo Esters
;
_journal_name_full 'Journal of Organic Chemistry'
_journal_page_first 2289
_journal_page_last 2300
_journal_paper_doi 10.1021/jo3020648
_journal_volume 78
_journal_year 2013
_chemical_formula_moiety 'C26 H27 O8 P'
_chemical_formula_sum 'C26 H27 O8 P'
_chemical_formula_weight 498.45
_chemical_name_systematic
; 
 ? 
;
_space_group_IT_number 14
_symmetry_cell_setting monoclinic
_symmetry_space_group_name_Hall '-P 2ybc'
_symmetry_space_group_name_H-M 'P 1 21/c 1'
_atom_sites_solution_hydrogens geom
_atom_sites_solution_primary direct
_atom_sites_solution_secondary difmap
_audit_creation_method SHELXL-97
_cell_angle_alpha 90.00
_cell_angle_beta 116.538(6)
_cell_angle_gamma 90.00
_cell_formula_units_Z 4
_cell_length_a 9.0410(2)
_cell_length_b 19.0319(5)
_cell_length_c 15.9413(13)
_cell_measurement_reflns_used 11118
_cell_measurement_temperature 153(2)
_cell_measurement_theta_max 68.3
_cell_measurement_theta_min 6.6
_cell_volume 2454.0(3)
_computing_cell_refinement 'CrystalClear-SM Expert 2.0 r4 (Rigaku, 2009)'
_computing_data_collection 'CrystalClear-SM Expert 2.0 r4 (Rigaku, 2009)'
_computing_data_reduction 'CrystalClear-SM Expert 2.0 r4 (Rigaku, 2009)'
_computing_molecular_graphics 'PLATON (Spek, 2003)'
_computing_publication_material 'SHELXL97 (Sheldrick, 2008)'
_computing_structure_refinement 'SHELXL97 (Sheldrick, 2008); CRYSTALBUILDER (Welter, 2006)'
_computing_structure_solution 'SHELXS97 (Sheldrick, 2008)'
_diffrn_ambient_temperature 153(2)
_diffrn_detector_type 'RAPID II large area curved imaging plate detector '
_diffrn_measured_fraction_theta_full 0.987
_diffrn_measured_fraction_theta_max 0.987
_diffrn_measurement_device_type 'Rigaku rapid II RAXIS conversion'
_diffrn_measurement_method 'profile data from \w-scans'
_diffrn_radiation_monochromator graphite
_diffrn_radiation_source 'fine-focus sealed tube'
_diffrn_radiation_type CuK\a
_diffrn_radiation_wavelength 1.54187
_diffrn_reflns_av_R_equivalents 0.0776
_diffrn_reflns_av_sigmaI/netI 0.0662
_diffrn_reflns_limit_h_max 9
_diffrn_reflns_limit_h_min -10
_diffrn_reflns_limit_k_max 22
_diffrn_reflns_limit_k_min -21
_diffrn_reflns_limit_l_max 19
_diffrn_reflns_limit_l_min -19
_diffrn_reflns_number 23756
_diffrn_reflns_theta_full 68.22
_diffrn_reflns_theta_max 68.22
_diffrn_reflns_theta_min 6.60
_exptl_absorpt_coefficient_mu 1.413
_exptl_absorpt_correction_T_max 1.000
_exptl_absorpt_correction_T_min 0.778
_exptl_absorpt_correction_type multi-scan
_exptl_absorpt_process_details 'FS_ABSCOR (Rigaku, 2009)'
_exptl_crystal_colour colourless
_exptl_crystal_density_diffrn 1.349
_exptl_crystal_description block
_exptl_crystal_F_000 1048
_exptl_crystal_size_max 0.39
_exptl_crystal_size_mid 0.18
_exptl_crystal_size_min 0.17
_refine_diff_density_max 0.667
_refine_diff_density_min -0.562
_refine_diff_density_rms 0.076
_refine_ls_extinction_coef 0.0028(5)
_refine_ls_extinction_expression Fc^*^=kFc[1+0.001xFc^2^\l^3^/sin(2\q)]^-1/4^
_refine_ls_extinction_method SHELXL
_refine_ls_goodness_of_fit_ref 1.154
_refine_ls_hydrogen_treatment constr
_refine_ls_matrix_type full
_refine_ls_number_parameters 319
_refine_ls_number_reflns 4429
_refine_ls_number_restraints 0
_refine_ls_restrained_S_all 1.154
_refine_ls_R_factor_all 0.0976
_refine_ls_R_factor_gt 0.0738
_refine_ls_shift/su_max 0.001
_refine_ls_shift/su_mean 0.000
_refine_ls_structure_factor_coef Fsqd
_refine_ls_weighting_details 'calc w=1/[\s^2^(Fo^2^)+(0.0947P)^2^+0.7088P] where P=(Fo^2^+2Fc^2^)/3'
_refine_ls_weighting_scheme calc
_refine_ls_wR_factor_gt 0.1876
_refine_ls_wR_factor_ref 0.2172
_reflns_number_gt 2847
_reflns_number_total 4429
_reflns_threshold_expression >2sigma(I)
_cod_data_source_file jo3020648_si_005.cif
_cod_data_source_block xj190f1
_cod_original_cell_volume 2454.0(2)
_cod_original_sg_symbol_H-M 'P 21/c'
_cod_database_code 4028013

loop_
_symmetry_equiv_pos_as_xyz
'x, y, z'
'-x, y+1/2, -z+1/2'
'-x, -y, -z'
'x, -y-1/2, z-1/2'

loop_
_atom_site_label
_atom_site_type_symbol
_atom_site_fract_x
_atom_site_fract_y
_atom_site_fract_z
_atom_site_U_iso_or_equiv
_atom_site_adp_type
_atom_site_occupancy
_atom_site_symmetry_multiplicity
_atom_site_calc_flag
_atom_site_refinement_flags
P1 P 0.84880(13) 1.04930(5) 0.67979(7) 0.0512(3) Uani 1 1 d .
O1 O 0.8123(3) 1.11998(11) 0.62361(17) 0.0570(7) Uani 1 1 d .
O6 O 0.7595(3) 1.31552(12) 0.54686(17) 0.0627(8) Uani 1 1 d .
O7 O 0.8972(4) 1.25674(13) 0.68136(18) 0.0689(8) Uani 1 1 d .
O11 O 1.1887(5) 1.41897(18) 0.5857(2) 0.1011(12) Uani 1 1 d .
O12 O 1.1016(4) 1.30758(17) 0.55353(19) 0.0790(9) Uani 1 1 d .
O21 O 1.0179(3) 1.02295(13) 0.72009(19) 0.0625(7) Uani 1 1 d .
O22 O 0.7946(3) 1.06667(12) 0.75772(16) 0.0508(6) Uani 1 1 d .
O23 O 0.7119(3) 1.00074(11) 0.60585(16) 0.0539(7) Uani 1 1 d .
C1 C 0.8511(5) 1.13868(17) 0.5506(2) 0.0515(9) Uani 1 1 d .
C2 C 0.8587(6) 1.07920(19) 0.4916(3) 0.0697(12) Uani 1 1 d .
H2A H 0.7474 1.0581 0.4576 0.084 Uiso 1 1 calc R
H2B H 0.9342 1.0426 0.5326 0.084 Uiso 1 1 calc R
C3 C 0.9193(7) 1.1033(2) 0.4209(3) 0.0756(14) Uani 1 1 d .
H3A H 1.0410 1.1086 0.4527 0.091 Uiso 1 1 calc R
H3B H 0.8911 1.0674 0.3711 0.091 Uiso 1 1 calc R
C4 C 0.8396(7) 1.1732(2) 0.3771(3) 0.0770(14) Uani 1 1 d .
H4A H 0.8782 1.1874 0.3304 0.092 Uiso 1 1 calc R
H4B H 0.7181 1.1672 0.3438 0.092 Uiso 1 1 calc R
C5 C 0.8808(6) 1.23035(19) 0.4495(3) 0.0659(11) Uani 1 1 d .
H5 H 0.7991 1.2691 0.4201 0.079 Uiso 1 1 calc R
C6 C 0.8645(5) 1.20654(17) 0.5356(2) 0.0507(9) Uani 1 1 d .
C7 C 1.0477(6) 1.2597(2) 0.4735(3) 0.0719(12) Uani 1 1 d .
H7 H 1.1292 1.2205 0.4885 0.086 Uiso 1 1 calc R
C8 C 1.0577(5) 1.3070(2) 0.3991(3) 0.0665(11) Uani 1 1 d .
H8 H 1.0278 1.2932 0.3363 0.080 Uiso 1 1 calc R
C9 C 1.1125(6) 1.3686(2) 0.4331(3) 0.0713(12) Uani 1 1 d .
H9 H 1.1333 1.4056 0.3998 0.086 Uiso 1 1 calc R
C10 C 1.1374(6) 1.3730(2) 0.5291(3) 0.0700(12) Uani 1 1 d .
C11 C 0.6353(5) 1.08961(19) 0.7404(2) 0.0528(9) Uani 1 1 d .
C12 C 0.5932(5) 1.15984(19) 0.7200(3) 0.0587(10) Uani 1 1 d .
H12 H 0.6699 1.1923 0.7163 0.070 Uiso 1 1 calc R
C13 C 0.8452(5) 1.26117(17) 0.5976(3) 0.0514(9) Uani 1 1 d .
C14 C 0.4385(6) 1.1814(2) 0.7052(3) 0.0740(12) Uani 1 1 d .
H14 H 0.4063 1.2290 0.6895 0.089 Uiso 1 1 calc R
C15 C 0.3295(6) 1.1340(3) 0.7131(3) 0.0802(13) Uani 1 1 d .
H15 H 0.2233 1.1493 0.7040 0.096 Uiso 1 1 calc R
C16 C 0.7377(6) 1.37654(19) 0.5973(3) 0.0706(12) Uani 1 1 d .
H16 H 0.8357 1.3811 0.6600 0.085 Uiso 1 1 calc R
C17 C 0.7281(9) 1.4390(2) 0.5379(5) 0.125(2) Uani 1 1 d .
H17A H 0.8269 1.4407 0.5274 0.187 Uiso 1 1 calc R
H17B H 0.7215 1.4820 0.5699 0.187 Uiso 1 1 calc R
H17C H 0.6294 1.4352 0.4775 0.187 Uiso 1 1 calc R
C18 C 0.5851(7) 1.3651(3) 0.6098(4) 0.0990(17) Uani 1 1 d .
H18A H 0.5980 1.3225 0.6470 0.148 Uiso 1 1 calc R
H18B H 0.4897 1.3598 0.5482 0.148 Uiso 1 1 calc R
H18C H 0.5675 1.4056 0.6423 0.148 Uiso 1 1 calc R
C19 C 0.6927(4) 0.92806(17) 0.6143(2) 0.0482(8) Uani 1 1 d .
C20 C 0.3739(6) 1.0657(3) 0.7339(4) 0.0802(13) Uani 1 1 d .
H20 H 0.2974 1.0335 0.7384 0.096 Uiso 1 1 calc R
C21 C 0.7523(5) 0.89495(18) 0.6997(3) 0.0584(10) Uani 1 1 d .
H21 H 0.8140 0.9201 0.7562 0.070 Uiso 1 1 calc R
C22 C 0.5280(6) 1.0421(2) 0.7487(3) 0.0686(12) Uani 1 1 d .
H22 H 0.5591 0.9943 0.7641 0.082 Uiso 1 1 calc R
C23 C 0.7204(6) 0.8244(2) 0.7012(3) 0.0672(11) Uani 1 1 d .
H23 H 0.7609 0.8006 0.7596 0.081 Uiso 1 1 calc R
C24 C 0.6305(6) 0.78755(19) 0.6194(3) 0.0651(11) Uani 1 1 d .
H24 H 0.6068 0.7391 0.6216 0.078 Uiso 1 1 calc R
C25 C 0.5758(5) 0.82135(19) 0.5352(3) 0.0618(10) Uani 1 1 d .
H25 H 0.5173 0.7958 0.4786 0.074 Uiso 1 1 calc R
C26 C 0.6052(5) 0.89295(18) 0.5315(3) 0.0554(9) Uani 1 1 d .
H26 H 0.5655 0.9168 0.4732 0.066 Uiso 1 1 calc R

loop_
_atom_site_aniso_label
_atom_site_aniso_U_11
_atom_site_aniso_U_22
_atom_site_aniso_U_33
_atom_site_aniso_U_23
_atom_site_aniso_U_13
_atom_site_aniso_U_12
P1 0.0626(7) 0.0425(5) 0.0627(7) 0.0006(4) 0.0408(5) -0.0033(4)
O1 0.085(2) 0.0395(12) 0.0723(16) 0.0033(11) 0.0579(15) -0.0005(12)
O6 0.083(2) 0.0481(14) 0.0637(17) 0.0010(12) 0.0391(15) 0.0111(13)
O7 0.108(2) 0.0520(15) 0.0557(16) -0.0008(12) 0.0445(16) -0.0017(14)
O11 0.143(3) 0.084(2) 0.079(2) -0.0167(18) 0.051(2) -0.030(2)
O12 0.085(2) 0.103(2) 0.0589(17) -0.0048(16) 0.0409(16) -0.0321(18)
O21 0.0534(17) 0.0602(16) 0.0882(19) 0.0011(13) 0.0443(15) 0.0013(13)
O22 0.0511(15) 0.0551(14) 0.0587(15) 0.0036(11) 0.0357(12) 0.0030(12)
O23 0.0681(17) 0.0377(12) 0.0575(15) 0.0018(10) 0.0295(13) -0.0070(11)
C1 0.071(3) 0.0423(18) 0.058(2) 0.0023(15) 0.044(2) 0.0011(17)
C2 0.111(4) 0.046(2) 0.081(3) -0.0043(19) 0.069(3) 0.001(2)
C3 0.128(4) 0.049(2) 0.085(3) -0.005(2) 0.079(3) -0.003(2)
C4 0.122(4) 0.061(2) 0.072(3) -0.005(2) 0.065(3) -0.005(3)
C5 0.101(4) 0.048(2) 0.069(3) 0.0037(18) 0.056(3) -0.003(2)
C6 0.072(3) 0.0406(18) 0.052(2) 0.0030(15) 0.0388(19) 0.0033(17)
C7 0.086(3) 0.078(3) 0.067(3) 0.000(2) 0.048(2) -0.003(3)
C8 0.070(3) 0.084(3) 0.054(2) 0.001(2) 0.035(2) -0.013(2)
C9 0.098(4) 0.064(3) 0.058(2) 0.008(2) 0.041(2) -0.013(2)
C10 0.087(3) 0.064(3) 0.061(3) -0.003(2) 0.034(2) -0.008(2)
C11 0.066(3) 0.052(2) 0.053(2) -0.0020(16) 0.0366(19) -0.0021(18)
C12 0.069(3) 0.054(2) 0.070(2) -0.0043(18) 0.046(2) -0.0015(19)
C13 0.060(2) 0.0422(19) 0.059(2) -0.0017(16) 0.0332(19) -0.0056(17)
C14 0.085(3) 0.072(3) 0.083(3) 0.001(2) 0.053(3) 0.017(3)
C15 0.067(3) 0.096(4) 0.093(3) -0.013(3) 0.049(3) 0.010(3)
C16 0.093(4) 0.046(2) 0.084(3) -0.009(2) 0.050(3) 0.009(2)
C17 0.204(7) 0.051(3) 0.164(6) 0.020(3) 0.122(6) 0.026(3)
C18 0.098(4) 0.087(3) 0.139(5) -0.016(3) 0.079(4) 0.009(3)
C19 0.056(2) 0.0363(17) 0.061(2) 0.0020(15) 0.0341(18) 0.0005(16)
C20 0.066(3) 0.083(3) 0.113(4) -0.008(3) 0.059(3) -0.009(3)
C21 0.074(3) 0.047(2) 0.058(2) 0.0021(16) 0.033(2) -0.0091(19)
C22 0.075(3) 0.059(2) 0.093(3) 0.004(2) 0.056(3) -0.001(2)
C23 0.086(3) 0.054(2) 0.069(3) 0.0107(19) 0.041(2) -0.006(2)
C24 0.085(3) 0.0391(19) 0.079(3) 0.0006(19) 0.044(3) -0.005(2)
C25 0.068(3) 0.053(2) 0.070(3) -0.0111(19) 0.036(2) -0.012(2)
C26 0.068(3) 0.048(2) 0.056(2) 0.0021(16) 0.033(2) 0.0006(18)

loop_
_atom_type_symbol
_atom_type_description
_atom_type_scat_dispersion_real
_atom_type_scat_dispersion_imag
_atom_type_scat_source
C C 0.0181 0.0091 'International Tables Vol C Tables 4.2.6.8 and 6.1.1.4'
H H 0.0000 0.0000 'International Tables Vol C Tables 4.2.6.8 and 6.1.1.4'
O O 0.0492 0.0322 'International Tables Vol C Tables 4.2.6.8 and 6.1.1.4'
P P 0.2955 0.4335 'International Tables Vol C Tables 4.2.6.8 and 6.1.1.4'

loop_
_geom_angle_atom_site_label_1
_geom_angle_atom_site_label_2
_geom_angle_atom_site_label_3
_geom_angle
O21 P1 O22 111.26(15)
O21 P1 O1 117.30(15)
O22 P1 O1 102.25(13)
O21 P1 O23 116.58(15)
O22 P1 O23 107.42(14)
O1 P1 O23 100.48(13)
C1 O1 P1 128.7(2)
C13 O6 C16 117.7(3)
C10 O12 C7 110.1(3)
C11 O22 P1 124.5(2)
C19 O23 P1 126.6(2)
C6 C1 O1 118.2(3)
C6 C1 C2 126.1(3)
O1 C1 C2 115.4(3)
C1 C2 C3 111.7(3)
C1 C2 H2A 109.3
C3 C2 H2A 109.3
C1 C2 H2B 109.3
C3 C2 H2B 109.3
H2A C2 H2B 107.9
C4 C3 C2 110.4(3)
C4 C3 H3A 109.6
C2 C3 H3A 109.6
C4 C3 H3B 109.6
C2 C3 H3B 109.6
H3A C3 H3B 108.1
C5 C4 C3 112.0(4)
C5 C4 H4A 109.2
C3 C4 H4A 109.2
C5 C4 H4B 109.2
C3 C4 H4B 109.2
H4A C4 H4B 107.9
C7 C5 C4 110.0(4)
C7 C5 C6 112.1(4)
C4 C5 C6 112.8(3)
C7 C5 H5 107.2
C4 C5 H5 107.2
C6 C5 H5 107.2
C1 C6 C13 120.6(3)
C1 C6 C5 120.5(3)
C13 C6 C5 118.5(3)
O12 C7 C5 111.2(3)
O12 C7 C8 101.4(3)
C5 C7 C8 115.3(4)
O12 C7 H7 109.5
C5 C7 H7 109.5
C8 C7 H7 109.5
C9 C8 C7 110.7(4)
C9 C8 H8 124.6
C7 C8 H8 124.6
C8 C9 C10 110.2(4)
C8 C9 H9 124.9
C10 C9 H9 124.9
O11 C10 O12 120.5(4)
O11 C10 C9 131.9(4)
O12 C10 C9 107.4(4)
C22 C11 C12 121.7(4)
C22 C11 O22 118.7(3)
C12 C11 O22 119.6(3)
C14 C12 C11 118.6(4)
C14 C12 H12 120.7
C11 C12 H12 120.7
O7 C13 O6 124.2(3)
O7 C13 C6 125.5(3)
O6 C13 C6 110.3(3)
C12 C14 C15 120.2(4)
C12 C14 H14 119.9
C15 C14 H14 119.9
C20 C15 C14 120.1(4)
C20 C15 H15 119.9
C14 C15 H15 119.9
O6 C16 C18 108.3(3)
O6 C16 C17 105.3(3)
C18 C16 C17 113.8(4)
O6 C16 H16 109.8
C18 C16 H16 109.8
C17 C16 H16 109.8
C16 C17 H17A 109.5
C16 C17 H17B 109.5
H17A C17 H17B 109.5
C16 C17 H17C 109.5
H17A C17 H17C 109.5
H17B C17 H17C 109.5
C16 C18 H18A 109.5
C16 C18 H18B 109.5
H18A C18 H18B 109.5
C16 C18 H18C 109.5
H18A C18 H18C 109.5
H18B C18 H18C 109.5
C26 C19 C21 122.1(3)
C26 C19 O23 115.5(3)
C21 C19 O23 122.3(3)
C15 C20 C22 121.3(4)
C15 C20 H20 119.4
C22 C20 H20 119.4
C19 C21 C23 118.2(4)
C19 C21 H21 120.9
C23 C21 H21 120.9
C11 C22 C20 118.1(4)
C11 C22 H22 121.0
C20 C22 H22 121.0
C21 C23 C24 121.2(4)
C21 C23 H23 119.4
C24 C23 H23 119.4
C25 C24 C23 119.4(3)
C25 C24 H24 120.3
C23 C24 H24 120.3
C24 C25 C26 120.6(4)
C24 C25 H25 119.7
C26 C25 H25 119.7
C19 C26 C25 118.4(3)
C19 C26 H26 120.8
C25 C26 H26 120.8

loop_
_geom_bond_atom_site_label_1
_geom_bond_atom_site_label_2
_geom_bond_distance
P1 O21 1.457(3)
P1 O22 1.561(2)
P1 O1 1.567(2)
P1 O23 1.572(3)
O1 C1 1.403(4)
O6 C13 1.328(4)
O6 C16 1.475(4)
O7 C13 1.205(4)
O11 C10 1.192(5)
O12 C10 1.386(5)
O12 C7 1.463(5)
O22 C11 1.409(4)
O23 C19 1.408(4)
C1 C6 1.329(4)
C1 C2 1.493(4)
C2 C3 1.527(5)
C2 H2A 0.9900
C2 H2B 0.9900
C3 C4 1.525(6)
C3 H3A 0.9900
C3 H3B 0.9900
C4 C5 1.508(5)
C4 H4A 0.9900
C4 H4B 0.9900
C5 C7 1.490(6)
C5 C6 1.514(5)
C5 H5 1.0000
C6 C13 1.497(5)
C7 C8 1.523(5)
C7 H7 1.0000
C8 C9 1.294(5)
C8 H8 0.9500
C9 C10 1.446(5)
C9 H9 0.9500
C11 C22 1.375(5)
C11 C12 1.388(5)
C12 C14 1.373(6)
C12 H12 0.9500
C14 C15 1.383(6)
C14 H14 0.9500
C15 C20 1.358(6)
C15 H15 0.9500
C16 C18 1.496(6)
C16 C17 1.498(6)
C16 H16 1.0000
C17 H17A 0.9800
C17 H17B 0.9800
C17 H17C 0.9800
C18 H18A 0.9800
C18 H18B 0.9800
C18 H18C 0.9800
C19 C26 1.371(5)
C19 C21 1.373(5)
C20 C22 1.381(6)
C20 H20 0.9500
C21 C23 1.376(5)
C21 H21 0.9500
C22 H22 0.9500
C23 C24 1.380(5)
C23 H23 0.9500
C24 C25 1.366(5)
C24 H24 0.9500
C25 C26 1.394(5)
C25 H25 0.9500
C26 H26 0.9500

loop_
_geom_torsion_atom_site_label_1
_geom_torsion_atom_site_label_2
_geom_torsion_atom_site_label_3
_geom_torsion_atom_site_label_4
_geom_torsion
O21 P1 O1 C1 51.1(3)
O22 P1 O1 C1 173.1(3)
O23 P1 O1 C1 -76.3(3)
O21 P1 O22 C11 -176.6(2)
O1 P1 O22 C11 57.4(3)
O23 P1 O22 C11 -47.9(3)
O21 P1 O23 C19 46.3(3)
O22 P1 O23 C19 -79.3(3)
O1 P1 O23 C19 174.2(3)
P1 O1 C1 C6 -156.1(3)
P1 O1 C1 C2 29.1(5)
C6 C1 C2 C3 11.6(6)
O1 C1 C2 C3 -174.0(4)
C1 C2 C3 C4 -42.0(5)
C2 C3 C4 C5 60.2(5)
C3 C4 C5 C7 81.0(4)
C3 C4 C5 C6 -45.0(5)
O1 C1 C6 C13 2.3(6)
C2 C1 C6 C13 176.6(4)
O1 C1 C6 C5 -170.9(4)
C2 C1 C6 C5 3.4(7)
C7 C5 C6 C1 -111.3(4)
C4 C5 C6 C1 13.6(6)
C7 C5 C6 C13 75.3(5)
C4 C5 C6 C13 -159.8(4)
C10 O12 C7 C5 -123.1(4)
C10 O12 C7 C8 0.0(5)
C4 C5 C7 O12 -171.4(3)
C6 C5 C7 O12 -44.9(5)
C4 C5 C7 C8 73.9(4)
C6 C5 C7 C8 -159.7(3)
O12 C7 C8 C9 1.9(5)
C5 C7 C8 C9 122.2(4)
C7 C8 C9 C10 -3.1(6)
C7 O12 C10 O11 -177.6(4)
C7 O12 C10 C9 -1.7(5)
C8 C9 C10 O11 178.2(5)
C8 C9 C10 O12 3.1(6)
P1 O22 C11 C22 102.0(4)
P1 O22 C11 C12 -81.0(4)
C22 C11 C12 C14 -1.8(6)
O22 C11 C12 C14 -178.7(3)
C16 O6 C13 O7 4.8(5)
C16 O6 C13 C6 -176.1(3)
C1 C6 C13 O7 39.5(6)
C5 C6 C13 O7 -147.2(4)
C1 C6 C13 O6 -139.6(4)
C5 C6 C13 O6 33.8(5)
C11 C12 C14 C15 1.7(6)
C12 C14 C15 C20 -1.2(7)
C13 O6 C16 C18 -88.7(5)
C13 O6 C16 C17 149.2(4)
P1 O23 C19 C26 -158.4(3)
P1 O23 C19 C21 23.8(5)
C14 C15 C20 C22 0.8(7)
C26 C19 C21 C23 -0.8(6)
O23 C19 C21 C23 176.8(4)
C12 C11 C22 C20 1.4(6)
O22 C11 C22 C20 178.3(3)
C15 C20 C22 C11 -0.9(7)
C19 C21 C23 C24 -0.2(6)
C21 C23 C24 C25 1.7(6)
C23 C24 C25 C26 -2.2(6)
C21 C19 C26 C25 0.3(6)
O23 C19 C26 C25 -177.4(3)
C24 C25 C26 C19 1.2(6)
